data_4347109
loop_
_publ_author_name
'Kumar, Anuj'
'Gangwar, Manoj Kumar'
'Prakasham, A. P.'
'Mhatre, Darshan'
'Kalita, Alok Ch'
'Ghosh, Prasenjit'

_publ_section_title
;
 Accessing a Biologically Relevant Benzofuran Skeleton by a One-Pot Tandem
 Heck Alkynylation/Cyclization Reaction Using Well-Defined Palladium
 N-Heterocyclic Carbene Complexes.
;
_journal_issue 6
_journal_name_full 'Inorganic chemistry'
_journal_page_first 2882
_journal_page_last 2893
_journal_paper_doi 10.1021/acs.inorgchem.5b02727
_journal_volume 55
_journal_year 2016
_chemical_absolute_configuration ad
_chemical_formula_moiety 'C56 H50 F12 N6 O8 P2 Pd2'
_chemical_formula_sum 'C56 H50 F12 N6 O8 P2 Pd2'
_chemical_formula_weight 1437.76
_space_group_IT_number 2
_space_group_name_Hall '-P 1'
_space_group_name_H-M_alt 'P -1'
_symmetry_cell_setting triclinic
_symmetry_space_group_name_Hall '-P 1'
_symmetry_space_group_name_H-M 'P -1'
_atom_sites_solution_hydrogens geom
_atom_sites_solution_primary direct
_atom_sites_solution_secondary difmap
_audit_creation_method SHELXL-97
_cell_angle_alpha 70.781(5)
_cell_angle_beta 84.390(8)
_cell_angle_gamma 76.156(7)
_cell_formula_units_Z 1
_cell_length_a 10.6995(15)
_cell_length_b 10.7438(13)
_cell_length_c 14.055(2)
_cell_measurement_temperature 100(2)
_cell_measurement_theta_max 25.00
_cell_measurement_theta_min 3.07
_cell_volume 1481.0(4)
_computing_cell_refinement 'Rigaku CrystalClear'
_computing_data_collection 'Rigaku CrystalClear'
_computing_data_reduction 'Rigaku CrystalClear'
_computing_molecular_graphics 'Rigaku SHELXTL (Sheldrick, 2008)'
_computing_publication_material 'Rigaku SHELXTL (Sheldrick, 2008)'
_computing_structure_refinement 'SHELXS-97 (Sheldrick, 2008)'
_computing_structure_solution 'SHELXS-97 (Sheldrick, 2008)'
_diffrn_ambient_temperature 100(2)
_diffrn_measured_fraction_theta_full 0.995
_diffrn_measured_fraction_theta_max 0.995
_diffrn_measurement_device_type 'Rigaku CCD'
_diffrn_measurement_method '\w scans'
_diffrn_radiation_monochromator graphite
_diffrn_radiation_source 'fine-focus sealed tube'
_diffrn_radiation_type MoK\a
_diffrn_radiation_wavelength 0.71070
_diffrn_reflns_av_R_equivalents 0.0477
_diffrn_reflns_av_sigmaI/netI 0.0610
_diffrn_reflns_limit_h_max 12
_diffrn_reflns_limit_h_min -12
_diffrn_reflns_limit_k_max 11
_diffrn_reflns_limit_k_min -12
_diffrn_reflns_limit_l_max 16
_diffrn_reflns_limit_l_min -16
_diffrn_reflns_number 13027
_diffrn_reflns_theta_full 25.00
_diffrn_reflns_theta_max 25.00
_diffrn_reflns_theta_min 3.07
_diffrn_standards_number 0
_exptl_absorpt_coefficient_mu 0.757
_exptl_absorpt_correction_T_max 0.934
_exptl_absorpt_correction_T_min 0.821
_exptl_absorpt_correction_type multi-scan
_exptl_absorpt_process_details CrystalClear
_exptl_crystal_colour Colorless
_exptl_crystal_density_diffrn 1.612
_exptl_crystal_density_method 'not measured'
_exptl_crystal_description Prism
_exptl_crystal_F_000 722
_exptl_crystal_size_max 0.26
_exptl_crystal_size_mid 0.24
_exptl_crystal_size_min 0.09
_refine_diff_density_max 0.971
_refine_diff_density_min -1.038
_refine_diff_density_rms 0.086
_refine_ls_extinction_method none
_refine_ls_goodness_of_fit_ref 0.998
_refine_ls_hydrogen_treatment constr
_refine_ls_matrix_type full
_refine_ls_number_parameters 395
_refine_ls_number_reflns 5191
_refine_ls_number_restraints 0
_refine_ls_restrained_S_all 0.998
_refine_ls_R_factor_all 0.0328
_refine_ls_R_factor_gt 0.0290
_refine_ls_shift/su_max 0.001
_refine_ls_shift/su_mean 0.000
_refine_ls_structure_factor_coef Fsqd
_refine_ls_weighting_details 'calc w=1/[\s^2^(Fo^2^)+(0.0284P)^2^+0.0000P] where P=(Fo^2^+2Fc^2^)/3'
_refine_ls_weighting_scheme calc
_refine_ls_wR_factor_gt 0.0696
_refine_ls_wR_factor_ref 0.0709
_reflns_number_gt 4428
_reflns_number_total 5191
_reflns_threshold_expression >2sigma(I)
_cod_data_source_file ic5b02727_si_002.cif
_cod_data_source_block pg69
_cod_depositor_comments
;
The following automatic conversions were performed:

data item '_symmetry_cell_setting' value 'Triclinic' was changed to
'triclinic' in accordance with the
/home/saulius/struct/COD-crude-data/automatic-downloads/DataCite-retrospective/ACS/depositions/lib/dictionaries/cif_core.dic
dictionary named 'cif_core.dic' version 2.4.2 last updated on
2011-04-26.

Automatic conversion script
Id: cif_fix_values 6909 2019-04-08 15:41:33Z antanas 
;
_cod_original_cell_volume 1481.0(3)
_cod_database_code 4347109

loop_
_symmetry_equiv_pos_as_xyz
'x, y, z'
'-x, -y, -z'

loop_
_atom_site_label
_atom_site_type_symbol
_atom_site_fract_x
_atom_site_fract_y
_atom_site_fract_z
_atom_site_U_iso_or_equiv
_atom_site_adp_type
_atom_site_occupancy
_atom_site_symmetry_multiplicity
_atom_site_calc_flag
_atom_site_refinement_flags
Pd1 Pd 0.480891(18) 0.229427(19) 0.262590(15) 0.00952(7) Uani 1 1 d .
F1 F 0.03085(16) 0.2842(2) 0.15122(14) 0.0398(5) Uani 1 1 d .
F2 F 0.13741(18) 0.1168(2) 0.10619(16) 0.0483(6) Uani 1 1 d .
F3 F 0.16567(16) 0.3154(2) 0.02789(13) 0.0426(5) Uani 1 1 d .
F4 F 0.08744(14) 0.48697(18) 0.33684(13) 0.0300(4) Uani 1 1 d .
F5 F 0.21012(16) 0.62641(16) 0.31350(13) 0.0303(4) Uani 1 1 d .
F6 F 0.15043(15) 0.52355(16) 0.46346(12) 0.0224(4) Uani 1 1 d .
O1 O 0.35208(16) 0.24648(17) 0.15504(13) 0.0118(4) Uani 1 1 d .
O2 O 0.22858(17) 0.14611(19) 0.28354(14) 0.0197(4) Uani 1 1 d .
O3 O 0.34178(16) 0.38346(18) 0.29289(13) 0.0139(4) Uani 1 1 d .
O4 O 0.35212(17) 0.32391(19) 0.46242(14) 0.0187(4) Uani 1 1 d .
P1 P 0.63478(6) 0.09145(7) 0.20018(5) 0.01059(15) Uani 1 1 d .
N1 N 0.6589(2) 0.3005(2) 0.37772(16) 0.0119(5) Uani 1 1 d .
N2 N 0.62295(19) 0.1057(2) 0.45394(16) 0.0112(5) Uani 1 1 d .
N3 N 0.7269(2) 0.2533(2) 0.46616(17) 0.0168(5) Uani 1 1 d .
C1 C 0.5951(2) 0.2124(3) 0.36867(19) 0.0105(6) Uani 1 1 d .
C2 C 0.7024(2) 0.1349(3) 0.5101(2) 0.0152(6) Uani 1 1 d .
H2 H 0.7355 0.0759 0.5734 0.018 Uiso 1 1 calc R
C3 C 0.6554(3) 0.4393(3) 0.3096(2) 0.0161(6) Uani 1 1 d .
H3 H 0.5975 0.4574 0.2526 0.019 Uiso 1 1 calc R
C4 C 0.7882(3) 0.4540(3) 0.2663(3) 0.0372(9) Uani 1 1 d .
H4A H 0.8475 0.4316 0.3213 0.056 Uiso 1 1 calc R
H4B H 0.7843 0.5473 0.2231 0.056 Uiso 1 1 calc R
H4C H 0.8187 0.3926 0.2264 0.056 Uiso 1 1 calc R
C5 C 0.5985(3) 0.5385(3) 0.3667(2) 0.0235(7) Uani 1 1 d .
H5A H 0.5131 0.5250 0.3939 0.035 Uiso 1 1 calc R
H5B H 0.5909 0.6311 0.3210 0.035 Uiso 1 1 calc R
H5C H 0.6549 0.5234 0.4222 0.035 Uiso 1 1 calc R
C6 C 0.7036(2) 0.1963(3) 0.0879(2) 0.0135(6) Uani 1 1 d .
C7 C 0.6508(3) 0.3340(3) 0.0524(2) 0.0158(6) Uani 1 1 d .
H7 H 0.5761 0.3714 0.0847 0.019 Uiso 1 1 calc R
C8 C 0.7060(3) 0.4177(3) -0.0298(2) 0.0205(7) Uani 1 1 d .
H8 H 0.6693 0.5119 -0.0533 0.025 Uiso 1 1 calc R
C9 C 0.8145(3) 0.3636(3) -0.0773(2) 0.0246(7) Uani 1 1 d .
H9 H 0.8523 0.4205 -0.1337 0.030 Uiso 1 1 calc R
C10 C 0.8679(3) 0.2267(3) -0.0426(2) 0.0255(7) Uani 1 1 d .
H10 H 0.9415 0.1894 -0.0761 0.031 Uiso 1 1 calc R
C11 C 0.8147(3) 0.1434(3) 0.0406(2) 0.0205(7) Uani 1 1 d .
H11 H 0.8539 0.0499 0.0655 0.025 Uiso 1 1 calc R
C12 C 0.5675(2) -0.0308(3) 0.1702(2) 0.0129(6) Uani 1 1 d .
C13 C 0.6181(3) -0.0887(3) 0.0957(2) 0.0188(6) Uani 1 1 d .
H13 H 0.6909 -0.0638 0.0563 0.023 Uiso 1 1 calc R
C14 C 0.5609(3) -0.1836(3) 0.0794(2) 0.0245(7) Uani 1 1 d .
H14 H 0.5961 -0.2248 0.0295 0.029 Uiso 1 1 calc R
C15 C 0.4542(3) -0.2181(3) 0.1350(2) 0.0238(7) Uani 1 1 d .
H15 H 0.4152 -0.2816 0.1223 0.029 Uiso 1 1 calc R
C16 C 0.4032(3) -0.1614(3) 0.2091(2) 0.0220(7) Uani 1 1 d .
H16 H 0.3297 -0.1857 0.2476 0.026 Uiso 1 1 calc R
C17 C 0.4607(3) -0.0681(3) 0.2268(2) 0.0166(6) Uani 1 1 d .
H17 H 0.4266 -0.0293 0.2782 0.020 Uiso 1 1 calc R
C18 C 0.7740(2) -0.0068(3) 0.27617(19) 0.0115(6) Uani 1 1 d .
C19 C 0.7903(2) -0.1448(3) 0.3245(2) 0.0157(6) Uani 1 1 d .
H19 H 0.7304 -0.1918 0.3148 0.019 Uiso 1 1 calc R
C20 C 0.8943(3) -0.2144(3) 0.3872(2) 0.0204(6) Uani 1 1 d .
H20 H 0.9051 -0.3088 0.4203 0.024 Uiso 1 1 calc R
C21 C 0.9816(3) -0.1469(3) 0.4016(2) 0.0229(7) Uani 1 1 d .
H21 H 1.0520 -0.1949 0.4451 0.028 Uiso 1 1 calc R
C22 C 0.9674(3) -0.0097(3) 0.3532(2) 0.0216(7) Uani 1 1 d .
H22 H 1.0284 0.0363 0.3626 0.026 Uiso 1 1 calc R
C23 C 0.8638(2) 0.0605(3) 0.2907(2) 0.0163(6) Uani 1 1 d .
H23 H 0.8538 0.1548 0.2576 0.020 Uiso 1 1 calc R
C24 C 0.3071(2) 0.3917(3) 0.3803(2) 0.0132(6) Uani 1 1 d .
C25 C 0.1877(3) 0.5078(3) 0.3737(2) 0.0161(6) Uani 1 1 d .
C26 C 0.2510(3) 0.2061(3) 0.1950(2) 0.0150(6) Uani 1 1 d .
C27 C 0.1449(3) 0.2331(3) 0.1191(2) 0.0227(7) Uani 1 1 d .
C28 C 0.5715(2) -0.0166(3) 0.4846(2) 0.0132(6) Uani 1 1 d .
H28A H 0.6207 -0.0855 0.5420 0.016 Uiso 1 1 calc R
H28B H 0.5808 -0.0540 0.4280 0.016 Uiso 1 1 calc R

loop_
_atom_site_aniso_label
_atom_site_aniso_U_11
_atom_site_aniso_U_22
_atom_site_aniso_U_33
_atom_site_aniso_U_23
_atom_site_aniso_U_13
_atom_site_aniso_U_12
Pd1 0.00939(12) 0.00810(12) 0.01013(12) -0.00208(9) -0.00241(8) -0.00042(8)
F1 0.0143(9) 0.0599(14) 0.0421(12) -0.0194(11) -0.0044(8) 0.0038(9)
F2 0.0465(13) 0.0410(13) 0.0693(16) -0.0277(12) -0.0304(11) -0.0061(10)
F3 0.0268(11) 0.0704(16) 0.0228(10) 0.0051(10) -0.0135(8) -0.0192(10)
F4 0.0139(9) 0.0371(11) 0.0438(12) -0.0225(10) -0.0069(8) 0.0015(8)
F5 0.0335(10) 0.0101(9) 0.0347(11) 0.0017(8) 0.0098(8) 0.0023(7)
F6 0.0244(9) 0.0191(9) 0.0206(9) -0.0088(8) 0.0020(7) 0.0038(7)
O1 0.0102(10) 0.0108(10) 0.0133(10) -0.0026(8) -0.0029(8) -0.0011(7)
O2 0.0182(11) 0.0227(12) 0.0169(11) -0.0029(9) 0.0010(8) -0.0074(9)
O3 0.0145(10) 0.0109(10) 0.0149(10) -0.0051(8) -0.0032(8) 0.0024(8)
O4 0.0224(11) 0.0148(11) 0.0152(11) -0.0036(9) -0.0032(9) 0.0024(8)
P1 0.0107(4) 0.0088(4) 0.0111(4) -0.0020(3) -0.0013(3) -0.0012(3)
N1 0.0125(12) 0.0093(12) 0.0129(12) -0.0007(10) -0.0029(9) -0.0034(9)
N2 0.0111(12) 0.0104(12) 0.0112(12) -0.0017(10) -0.0019(9) -0.0024(9)
N3 0.0140(13) 0.0192(14) 0.0162(13) -0.0019(11) -0.0062(10) -0.0046(10)
C1 0.0082(14) 0.0115(14) 0.0127(14) -0.0058(12) 0.0007(11) -0.0016(11)
C2 0.0130(15) 0.0189(16) 0.0127(15) -0.0038(13) -0.0036(11) -0.0021(12)
C3 0.0197(16) 0.0104(15) 0.0171(15) 0.0001(12) -0.0042(12) -0.0057(11)
C4 0.033(2) 0.0189(19) 0.055(2) -0.0054(17) 0.0163(17) -0.0126(15)
C5 0.0305(18) 0.0136(16) 0.0270(18) -0.0065(14) -0.0067(14) -0.0031(13)
C6 0.0141(15) 0.0149(15) 0.0108(14) -0.0008(12) -0.0031(11) -0.0053(11)
C7 0.0163(15) 0.0165(16) 0.0160(15) -0.0054(13) -0.0027(12) -0.0050(12)
C8 0.0266(17) 0.0182(17) 0.0167(16) -0.0005(13) -0.0077(13) -0.0088(13)
C9 0.0282(18) 0.032(2) 0.0141(16) -0.0003(14) -0.0006(13) -0.0175(14)
C10 0.0200(17) 0.033(2) 0.0193(17) -0.0048(15) 0.0057(13) -0.0062(14)
C11 0.0218(16) 0.0178(17) 0.0174(16) -0.0016(13) -0.0020(13) -0.0007(12)
C12 0.0136(15) 0.0067(14) 0.0158(15) -0.0011(12) -0.0061(11) 0.0014(11)
C13 0.0187(16) 0.0185(16) 0.0177(16) -0.0049(13) -0.0049(12) -0.0006(12)
C14 0.0364(19) 0.0168(17) 0.0218(17) -0.0103(14) -0.0111(14) 0.0013(14)
C15 0.0301(18) 0.0133(16) 0.0298(19) -0.0056(14) -0.0160(14) -0.0037(13)
C16 0.0214(17) 0.0162(16) 0.0273(17) -0.0017(14) -0.0051(13) -0.0080(12)
C17 0.0207(16) 0.0107(15) 0.0178(16) -0.0040(12) -0.0038(12) -0.0016(12)
C18 0.0104(14) 0.0110(14) 0.0106(14) -0.0032(12) 0.0013(11) 0.0012(11)
C19 0.0123(15) 0.0143(15) 0.0197(16) -0.0036(13) -0.0010(12) -0.0034(11)
C20 0.0168(16) 0.0115(16) 0.0244(17) 0.0031(13) -0.0017(13) 0.0008(12)
C21 0.0115(15) 0.0236(18) 0.0268(18) -0.0018(14) -0.0078(13) 0.0033(12)
C22 0.0138(15) 0.0212(17) 0.0302(18) -0.0068(14) -0.0049(13) -0.0047(12)
C23 0.0136(15) 0.0123(15) 0.0202(16) -0.0026(13) -0.0020(12) -0.0006(11)
C24 0.0110(14) 0.0087(15) 0.0221(17) -0.0065(13) 0.0006(12) -0.0045(11)
C25 0.0169(16) 0.0137(16) 0.0167(16) -0.0037(13) 0.0002(12) -0.0033(12)
C26 0.0162(15) 0.0103(15) 0.0198(16) -0.0077(13) -0.0031(12) -0.0002(11)
C27 0.0141(16) 0.0280(19) 0.0253(18) -0.0063(15) -0.0027(13) -0.0058(13)
C28 0.0140(14) 0.0082(14) 0.0149(15) -0.0002(12) 0.0005(11) -0.0033(11)

loop_
_atom_type_symbol
_atom_type_description
_atom_type_scat_dispersion_real
_atom_type_scat_dispersion_imag
_atom_type_scat_source
C C 0.0033 0.0016 'International Tables Vol C Tables 4.2.6.8 and 6.1.1.4'
H H 0.0000 0.0000 'International Tables Vol C Tables 4.2.6.8 and 6.1.1.4'
F F 0.0171 0.0103 'International Tables Vol C Tables 4.2.6.8 and 6.1.1.4'
N N 0.0061 0.0033 'International Tables Vol C Tables 4.2.6.8 and 6.1.1.4'
O O 0.0106 0.0060 'International Tables Vol C Tables 4.2.6.8 and 6.1.1.4'
P P 0.1023 0.0942 'International Tables Vol C Tables 4.2.6.8 and 6.1.1.4'
Pd Pd -0.9988 1.0072 'International Tables Vol C Tables 4.2.6.8 and 6.1.1.4'

loop_
_geom_angle_atom_site_label_1
_geom_angle_atom_site_label_2
_geom_angle_atom_site_label_3
_geom_angle
_geom_angle_site_symmetry_1
_geom_angle_site_symmetry_3
C1 Pd1 O3 94.50(8) . .
C1 Pd1 O1 177.17(8) . .
O3 Pd1 O1 83.81(7) . .
C1 Pd1 P1 90.90(7) . .
O3 Pd1 P1 168.95(5) . .
O1 Pd1 P1 91.15(5) . .
C26 O1 Pd1 112.02(16) . .
C24 O3 Pd1 125.44(17) . .
C18 P1 C12 105.38(12) . .
C18 P1 C6 103.52(12) . .
C12 P1 C6 110.66(12) . .
C18 P1 Pd1 118.71(8) . .
C12 P1 Pd1 110.70(8) . .
C6 P1 Pd1 107.59(9) . .
C1 N1 N3 112.8(2) . .
C1 N1 C3 127.4(2) . .
N3 N1 C3 119.66(19) . .
C1 N2 C2 108.2(2) . .
C1 N2 C28 126.5(2) . .
C2 N2 C28 125.2(2) . .
C2 N3 N1 103.6(2) . .
N1 C1 N2 104.0(2) . .
N1 C1 Pd1 129.7(2) . .
N2 C1 Pd1 126.19(18) . .
N3 C2 N2 111.5(2) . .
N3 C2 H2 124.3 . .
N2 C2 H2 124.3 . .
N1 C3 C4 110.7(2) . .
N1 C3 C5 108.9(2) . .
C4 C3 C5 112.2(2) . .
N1 C3 H3 108.3 . .
C4 C3 H3 108.3 . .
C5 C3 H3 108.3 . .
C3 C4 H4A 109.5 . .
C3 C4 H4B 109.5 . .
H4A C4 H4B 109.5 . .
C3 C4 H4C 109.5 . .
H4A C4 H4C 109.5 . .
H4B C4 H4C 109.5 . .
C3 C5 H5A 109.5 . .
C3 C5 H5B 109.5 . .
H5A C5 H5B 109.5 . .
C3 C5 H5C 109.5 . .
H5A C5 H5C 109.5 . .
H5B C5 H5C 109.5 . .
C7 C6 C11 118.8(2) . .
C7 C6 P1 119.55(19) . .
C11 C6 P1 121.4(2) . .
C8 C7 C6 120.8(3) . .
C8 C7 H7 119.6 . .
C6 C7 H7 119.6 . .
C9 C8 C7 119.8(3) . .
C9 C8 H8 120.1 . .
C7 C8 H8 120.1 . .
C10 C9 C8 119.9(3) . .
C10 C9 H9 120.0 . .
C8 C9 H9 120.0 . .
C9 C10 C11 120.4(3) . .
C9 C10 H10 119.8 . .
C11 C10 H10 119.8 . .
C10 C11 C6 120.2(3) . .
C10 C11 H11 119.9 . .
C6 C11 H11 119.9 . .
C17 C12 C13 119.4(2) . .
C17 C12 P1 117.04(19) . .
C13 C12 P1 123.6(2) . .
C12 C13 C14 119.4(3) . .
C12 C13 H13 120.3 . .
C14 C13 H13 120.3 . .
C15 C14 C13 120.5(3) . .
C15 C14 H14 119.7 . .
C13 C14 H14 119.7 . .
C14 C15 C16 120.6(3) . .
C14 C15 H15 119.7 . .
C16 C15 H15 119.7 . .
C15 C16 C17 119.2(3) . .
C15 C16 H16 120.4 . .
C17 C16 H16 120.4 . .
C12 C17 C16 120.9(2) . .
C12 C17 H17 119.6 . .
C16 C17 H17 119.6 . .
C19 C18 C23 119.2(2) . .
C19 C18 P1 122.1(2) . .
C23 C18 P1 118.6(2) . .
C18 C19 C20 120.0(2) . .
C18 C19 H19 120.0 . .
C20 C19 H19 120.0 . .
C21 C20 C19 120.3(3) . .
C21 C20 H20 119.9 . .
C19 C20 H20 119.9 . .
C20 C21 C22 120.3(3) . .
C20 C21 H21 119.8 . .
C22 C21 H21 119.8 . .
C21 C22 C23 119.8(3) . .
C21 C22 H22 120.1 . .
C23 C22 H22 120.1 . .
C22 C23 C18 120.4(3) . .
C22 C23 H23 119.8 . .
C18 C23 H23 119.8 . .
O4 C24 O3 130.4(2) . .
O4 C24 C25 119.2(2) . .
O3 C24 C25 110.4(2) . .
F4 C25 F6 107.0(2) . .
F4 C25 F5 107.0(2) . .
F6 C25 F5 106.7(2) . .
F4 C25 C24 111.6(2) . .
F6 C25 C24 112.6(2) . .
F5 C25 C24 111.6(2) . .
O2 C26 O1 129.2(3) . .
O2 C26 C27 116.7(2) . .
O1 C26 C27 114.0(2) . .
F1 C27 F3 107.7(3) . .
F1 C27 F2 107.0(2) . .
F3 C27 F2 106.1(2) . .
F1 C27 C26 111.8(2) . .
F3 C27 C26 114.0(2) . .
F2 C27 C26 109.9(2) . .
N2 C28 C28 110.0(3) . 2_656
N2 C28 H28A 109.7 . .
C28 C28 H28A 109.7 2_656 .
N2 C28 H28B 109.7 . .
C28 C28 H28B 109.7 2_656 .
H28A C28 H28B 108.2 . .

loop_
_geom_bond_atom_site_label_1
_geom_bond_atom_site_label_2
_geom_bond_distance
_geom_bond_site_symmetry_2
Pd1 C1 1.954(2) .
Pd1 O3 2.0728(17) .
Pd1 O1 2.0790(17) .
Pd1 P1 2.2547(7) .
F1 C27 1.315(3) .
F2 C27 1.341(3) .
F3 C27 1.329(3) .
F4 C25 1.330(3) .
F5 C25 1.339(3) .
F6 C25 1.337(3) .
O1 C26 1.273(3) .
O2 C26 1.228(3) .
O3 C24 1.274(3) .
O4 C24 1.217(3) .
P1 C18 1.814(3) .
P1 C12 1.815(2) .
P1 C6 1.817(3) .
N1 C1 1.336(3) .
N1 N3 1.384(3) .
N1 C3 1.478(3) .
N2 C1 1.357(3) .
N2 C2 1.366(3) .
N2 C28 1.464(3) .
N3 C2 1.295(3) .
C2 H2 0.9500 .
C3 C4 1.513(4) .
C3 C5 1.520(3) .
C3 H3 1.0000 .
C4 H4A 0.9800 .
C4 H4B 0.9800 .
C4 H4C 0.9800 .
C5 H5A 0.9800 .
C5 H5B 0.9800 .
C5 H5C 0.9800 .
C6 C7 1.388(4) .
C6 C11 1.396(3) .
C7 C8 1.388(4) .
C7 H7 0.9500 .
C8 C9 1.383(4) .
C8 H8 0.9500 .
C9 C10 1.382(4) .
C9 H9 0.9500 .
C10 C11 1.384(4) .
C10 H10 0.9500 .
C11 H11 0.9500 .
C12 C17 1.389(4) .
C12 C13 1.391(3) .
C13 C14 1.395(4) .
C13 H13 0.9500 .
C14 C15 1.375(4) .
C14 H14 0.9500 .
C15 C16 1.379(4) .
C15 H15 0.9500 .
C16 C17 1.391(3) .
C16 H16 0.9500 .
C17 H17 0.9500 .
C18 C19 1.388(4) .
C18 C23 1.399(3) .
C19 C20 1.391(4) .
C19 H19 0.9500 .
C20 C21 1.377(4) .
C20 H20 0.9500 .
C21 C22 1.383(4) .
C21 H21 0.9500 .
C22 C23 1.386(4) .
C22 H22 0.9500 .
C23 H23 0.9500 .
C24 C25 1.543(4) .
C26 C27 1.545(4) .
C28 C28 1.538(5) 2_656
C28 H28A 0.9900 .
C28 H28B 0.9900 .

loop_
_geom_torsion_atom_site_label_1
_geom_torsion_atom_site_label_2
_geom_torsion_atom_site_label_3
_geom_torsion_atom_site_label_4
_geom_torsion
_geom_torsion_site_symmetry_4
O3 Pd1 O1 C26 -69.06(16) .
P1 Pd1 O1 C26 120.80(16) .
C1 Pd1 O3 C24 -38.6(2) .
O1 Pd1 O3 C24 139.1(2) .
P1 Pd1 O3 C24 -157.6(2) .
C1 Pd1 P1 C18 13.65(12) .
O3 Pd1 P1 C18 133.0(3) .
O1 Pd1 P1 C18 -164.39(11) .
C1 Pd1 P1 C12 135.67(12) .
O3 Pd1 P1 C12 -105.0(3) .
O1 Pd1 P1 C12 -42.38(11) .
C1 Pd1 P1 C6 -103.30(11) .
O3 Pd1 P1 C6 16.0(3) .
O1 Pd1 P1 C6 78.65(10) .
C1 N1 N3 C2 -0.1(3) .
C3 N1 N3 C2 175.5(2) .
N3 N1 C1 N2 0.1(3) .
C3 N1 C1 N2 -175.1(2) .
N3 N1 C1 Pd1 177.69(17) .
C3 N1 C1 Pd1 2.5(4) .
C2 N2 C1 N1 -0.1(3) .
C28 N2 C1 N1 176.5(2) .
C2 N2 C1 Pd1 -177.78(17) .
C28 N2 C1 Pd1 -1.2(3) .
O3 Pd1 C1 N1 -65.2(2) .
P1 Pd1 C1 N1 105.1(2) .
O3 Pd1 C1 N2 111.9(2) .
P1 Pd1 C1 N2 -77.8(2) .
N1 N3 C2 N2 0.0(3) .
C1 N2 C2 N3 0.0(3) .
C28 N2 C2 N3 -176.6(2) .
C1 N1 C3 C4 -119.9(3) .
N3 N1 C3 C4 65.2(3) .
C1 N1 C3 C5 116.2(3) .
N3 N1 C3 C5 -58.7(3) .
C18 P1 C6 C7 -131.6(2) .
C12 P1 C6 C7 115.9(2) .
Pd1 P1 C6 C7 -5.1(2) .
C18 P1 C6 C11 43.5(2) .
C12 P1 C6 C11 -69.0(2) .
Pd1 P1 C6 C11 169.96(19) .
C11 C6 C7 C8 1.0(4) .
P1 C6 C7 C8 176.3(2) .
C6 C7 C8 C9 0.3(4) .
C7 C8 C9 C10 -0.3(4) .
C8 C9 C10 C11 -1.1(4) .
C9 C10 C11 C6 2.5(4) .
C7 C6 C11 C10 -2.4(4) .
P1 C6 C11 C10 -177.5(2) .
C18 P1 C12 C17 100.7(2) .
C6 P1 C12 C17 -148.0(2) .
Pd1 P1 C12 C17 -28.9(2) .
C18 P1 C12 C13 -78.5(3) .
C6 P1 C12 C13 32.8(3) .
Pd1 P1 C12 C13 152.0(2) .
C17 C12 C13 C14 -0.3(4) .
P1 C12 C13 C14 178.9(2) .
C12 C13 C14 C15 1.2(4) .
C13 C14 C15 C16 -1.2(4) .
C14 C15 C16 C17 0.3(4) .
C13 C12 C17 C16 -0.6(4) .
P1 C12 C17 C16 -179.8(2) .
C15 C16 C17 C12 0.6(4) .
C12 P1 C18 C19 -18.8(2) .
C6 P1 C18 C19 -135.1(2) .
Pd1 P1 C18 C19 105.8(2) .
C12 P1 C18 C23 164.8(2) .
C6 P1 C18 C23 48.5(2) .
Pd1 P1 C18 C23 -70.6(2) .
C23 C18 C19 C20 0.6(4) .
P1 C18 C19 C20 -175.8(2) .
C18 C19 C20 C21 -0.1(4) .
C19 C20 C21 C22 -0.6(4) .
C20 C21 C22 C23 0.8(4) .
C21 C22 C23 C18 -0.3(4) .
C19 C18 C23 C22 -0.4(4) .
P1 C18 C23 C22 176.1(2) .
Pd1 O3 C24 O4 8.0(4) .
Pd1 O3 C24 C25 -171.37(14) .
O4 C24 C25 F4 -117.5(3) .
O3 C24 C25 F4 62.0(3) .
O4 C24 C25 F6 2.8(3) .
O3 C24 C25 F6 -177.7(2) .
O4 C24 C25 F5 122.8(3) .
O3 C24 C25 F5 -57.7(3) .
Pd1 O1 C26 O2 -9.7(3) .
Pd1 O1 C26 C27 172.74(16) .
O2 C26 C27 F1 47.9(3) .
O1 C26 C27 F1 -134.2(2) .
O2 C26 C27 F3 170.4(2) .
O1 C26 C27 F3 -11.7(3) .
O2 C26 C27 F2 -70.7(3) .
O1 C26 C27 F2 107.1(3) .
C1 N2 C28 C28 -71.0(4) 2_656
C2 N2 C28 C28 105.0(3) 2_656

loop_
_cod_changelog_entry_id
_cod_changelog_entry_author
_cod_changelog_entry_date
_cod_changelog_entry_text
1 'Vaitkus, Antanas' 2022-06-28T19:00:00+03:00
;
 Removed the '_chemical_name_systematic' data item that had an incorrect value.
;
